data_7213718
loop_
_publ_author_name
'Golenya, Irina A.'
'Gumienna-Kontecka, Elzbieta'
'Haukka, Matti'
'Korsun, Oleksandr M.'
'Kalugin, Oleg N.'
'Fritsky, Igor O.'

_publ_section_title
;
 Copper(ii) complexes of 3- and 4-picolinehydroxamic acids: from
 mononuclear compounds to 1D- and 2D-coordination polymers
;
_journal_issue 10
_journal_name_full CrystEngComm
_journal_page_first 1904
_journal_paper_doi 10.1039/c3ce42343c
_journal_volume 16
_journal_year 2014
_chemical_formula_moiety 'C32 H28 Cl2 Cu2 N8 O12, 2(Cl O4)'
_chemical_formula_sum 'C32 H28 Cl4 Cu2 N8 O20'
_chemical_formula_weight 1113.50
_chemical_name_systematic
; 
 ? 
;
_space_group_IT_number 2
_symmetry_cell_setting triclinic
_symmetry_space_group_name_Hall '-P 1'
_symmetry_space_group_name_H-M 'P -1'
_atom_sites_solution_hydrogens geom
_atom_sites_solution_primary direct
_atom_sites_solution_secondary difmap
_audit_creation_method SHELXL-97
_cell_angle_alpha 70.1270(10)
_cell_angle_beta 84.695(2)
_cell_angle_gamma 79.552(2)
_cell_formula_units_Z 1
_cell_length_a 8.1560(2)
_cell_length_b 10.4612(3)
_cell_length_c 12.4373(4)
_cell_measurement_reflns_used 4666
_cell_measurement_temperature 120(2)
_cell_measurement_theta_max 31.51
_cell_measurement_theta_min 1.00
_cell_volume 980.88(5)
_computing_cell_refinement 'Denzo/Scalepack (Otwinowski & Minor, 1997)'
_computing_data_collection 'Collect (Nonius BV, 1997-2000)'
_computing_data_reduction 'Denzo/Scalepack (Otwinowski & Minor, 1997)'
_computing_molecular_graphics 'Diamond v.3.1d (Crystal Impact GbR, 2006)'
_computing_publication_material 'SHELXL-97 (Sheldrick, 1997)'
_computing_structure_refinement 'SHELXL-97 (Sheldrick, 1997)'
_computing_structure_solution 'SIR97 (Altomare et al., 1997)'
_diffrn_ambient_temperature 120(2)
_diffrn_detector_area_resol_mean 9
_diffrn_measured_fraction_theta_full 0.996
_diffrn_measured_fraction_theta_max 0.996
_diffrn_measurement_device '95mm CCD camera on \k-goniostat'
_diffrn_measurement_device_type 'Nonius KappaCCD'
_diffrn_measurement_method '\f scans and \w scans with \k offset'
_diffrn_radiation_monochromator 'horizontally mounted graphite crystal'
_diffrn_radiation_source 'fine-focus sealed tube'
_diffrn_radiation_type MoK\a
_diffrn_radiation_wavelength 0.71073
_diffrn_reflns_av_R_equivalents 0.0361
_diffrn_reflns_av_sigmaI/netI 0.0358
_diffrn_reflns_limit_h_max 10
_diffrn_reflns_limit_h_min -10
_diffrn_reflns_limit_k_max 13
_diffrn_reflns_limit_k_min -13
_diffrn_reflns_limit_l_max 16
_diffrn_reflns_limit_l_min -16
_diffrn_reflns_number 19451
_diffrn_reflns_theta_full 27.50
_diffrn_reflns_theta_max 27.50
_diffrn_reflns_theta_min 3.49
_exptl_absorpt_coefficient_mu 1.454
_exptl_absorpt_correction_T_max 0.8537
_exptl_absorpt_correction_T_min 0.7640
_exptl_absorpt_correction_type multi-scan
_exptl_absorpt_process_details 'SADABS v.2.10 (Sheldrick, 2003)'
_exptl_crystal_colour green
_exptl_crystal_density_diffrn 1.885
_exptl_crystal_density_method 'not measured'
_exptl_crystal_description plate
_exptl_crystal_F_000 562
_exptl_crystal_size_max 0.19
_exptl_crystal_size_mid 0.12
_exptl_crystal_size_min 0.11
_refine_diff_density_max 0.376
_refine_diff_density_min -0.534
_refine_diff_density_rms 0.078
_refine_ls_extinction_method none
_refine_ls_goodness_of_fit_ref 1.062
_refine_ls_hydrogen_treatment mixed
_refine_ls_matrix_type full
_refine_ls_number_parameters 306
_refine_ls_number_reflns 4497
_refine_ls_number_restraints 0
_refine_ls_restrained_S_all 1.062
_refine_ls_R_factor_all 0.0449
_refine_ls_R_factor_gt 0.0323
_refine_ls_shift/su_max 0.001
_refine_ls_shift/su_mean 0.000
_refine_ls_structure_factor_coef Fsqd
_refine_ls_weighting_details 'calc w=1/[\s^2^(Fo^2^)+(0.0296P)^2^+1.1453P] where P=(Fo^2^+2Fc^2^)/3'
_refine_ls_weighting_scheme calc
_refine_ls_wR_factor_gt 0.0730
_refine_ls_wR_factor_ref 0.0781
_reflns_number_gt 3756
_reflns_number_total 4497
_reflns_threshold_expression >2sigma(I)
_cod_data_source_file c3ce42343c.txt
_cod_data_source_block ig185dx
_cod_database_code 7213718

loop_
_symmetry_equiv_pos_as_xyz
'x, y, z'
'-x, -y, -z'

loop_
_atom_site_label
_atom_site_type_symbol
_atom_site_fract_x
_atom_site_fract_y
_atom_site_fract_z
_atom_site_U_iso_or_equiv
_atom_site_adp_type
_atom_site_occupancy
_atom_site_symmetry_multiplicity
_atom_site_calc_flag
_atom_site_refinement_flags
Cu1 Cu 0.57132(3) 0.36419(3) -0.03397(2) 0.01419(9) Uani 1 1 d .
Cl1 Cl 0.96874(7) 0.27570(6) -0.18455(5) 0.01720(12) Uani 1 1 d .
Cl2 Cl 0.75067(7) 0.81251(6) -0.45773(5) 0.01922(13) Uani 1 1 d .
O1 O 0.42412(19) 0.41243(15) -0.16124(14) 0.0168(3) Uani 1 1 d .
O2 O 0.62094(19) 0.54880(15) -0.10594(13) 0.0150(3) Uani 1 1 d .
O3 O 0.7896(2) 0.30459(18) -0.19461(15) 0.0239(4) Uani 1 1 d .
O4 O 1.0288(2) 0.38564(19) -0.16534(17) 0.0287(4) Uani 1 1 d .
O5 O 1.0141(2) 0.14896(18) -0.09336(16) 0.0298(4) Uani 1 1 d .
O6 O 1.0418(2) 0.25972(18) -0.29227(14) 0.0219(4) Uani 1 1 d .
O7 O 0.8637(2) 0.68716(18) -0.40674(16) 0.0285(4) Uani 1 1 d .
O8 O 0.6466(2) 0.7907(2) -0.53485(16) 0.0326(4) Uani 1 1 d .
O9 O 0.6469(2) 0.84816(17) -0.36669(14) 0.0220(4) Uani 1 1 d .
O10 O 0.8437(3) 0.92173(19) -0.51607(17) 0.0348(5) Uani 1 1 d .
N1 N 0.5472(2) 0.6002(2) -0.20950(16) 0.0146(4) Uani 1 1 d .
H1A H 0.573(4) 0.675(3) -0.257(3) 0.026(8) Uiso 1 1 d .
N2 N 0.1878(3) 0.6755(2) -0.53885(18) 0.0213(4) Uani 1 1 d .
H2A H 0.132(3) 0.706(3) -0.599(2) 0.018(7) Uiso 1 1 d .
N3 N 0.7530(2) 0.29540(19) 0.07552(16) 0.0141(4) Uani 1 1 d .
N4 N 0.5057(2) 0.18437(18) 0.04970(16) 0.0140(4) Uani 1 1 d .
C1 C 0.4473(3) 0.5285(2) -0.23298(19) 0.0143(4) Uani 1 1 d .
C2 C 0.3594(3) 0.5845(2) -0.34285(19) 0.0150(4) Uani 1 1 d .
C3 C 0.3233(3) 0.7248(2) -0.4026(2) 0.0171(5) Uani 1 1 d .
H3 H 0.3595 0.7897 -0.3758 0.021 Uiso 1 1 calc R
C4 C 0.2345(3) 0.7684(2) -0.5007(2) 0.0210(5) Uani 1 1 d .
H4 H 0.2063 0.8639 -0.5413 0.025 Uiso 1 1 calc R
C5 C 0.2220(3) 0.5396(3) -0.4845(2) 0.0233(5) Uani 1 1 d .
H5 H 0.1875 0.4772 -0.5149 0.028 Uiso 1 1 calc R
C6 C 0.3074(3) 0.4910(2) -0.3846(2) 0.0195(5) Uani 1 1 d .
H6 H 0.3306 0.3949 -0.3445 0.023 Uiso 1 1 calc R
C11 C 0.8722(3) 0.3644(2) 0.0840(2) 0.0164(5) Uani 1 1 d .
H11 H 0.8686 0.4577 0.0366 0.020 Uiso 1 1 calc R
C12 C 1.0003(3) 0.3035(2) 0.1600(2) 0.0188(5) Uani 1 1 d .
H12 H 1.0822 0.3545 0.1661 0.023 Uiso 1 1 calc R
C13 C 1.0060(3) 0.1668(2) 0.2267(2) 0.0198(5) Uani 1 1 d .
H13 H 1.0941 0.1220 0.2780 0.024 Uiso 1 1 calc R
C14 C 0.8830(3) 0.0949(2) 0.2185(2) 0.0176(5) Uani 1 1 d .
H14 H 0.8857 0.0010 0.2640 0.021 Uiso 1 1 calc R
C15 C 0.7562(3) 0.1626(2) 0.14290(19) 0.0142(4) Uani 1 1 d .
C16 C 0.6114(3) 0.1011(2) 0.13168(19) 0.0141(4) Uani 1 1 d .
C17 C 0.5807(3) -0.0282(2) 0.2000(2) 0.0179(5) Uani 1 1 d .
H17 H 0.6566 -0.0861 0.2567 0.022 Uiso 1 1 calc R
C18 C 0.4360(3) -0.0713(2) 0.1838(2) 0.0206(5) Uani 1 1 d .
H18 H 0.4126 -0.1599 0.2293 0.025 Uiso 1 1 calc R
C19 C 0.3266(3) 0.0148(2) 0.1015(2) 0.0187(5) Uani 1 1 d .
H19 H 0.2266 -0.0130 0.0905 0.022 Uiso 1 1 calc R
C20 C 0.3652(3) 0.1425(2) 0.0353(2) 0.0171(5) Uani 1 1 d .
H20 H 0.2907 0.2020 -0.0218 0.021 Uiso 1 1 calc R

loop_
_atom_site_aniso_label
_atom_site_aniso_U_11
_atom_site_aniso_U_22
_atom_site_aniso_U_33
_atom_site_aniso_U_23
_atom_site_aniso_U_13
_atom_site_aniso_U_12
Cu1 0.01502(14) 0.01153(14) 0.01495(15) -0.00132(11) -0.00491(10) -0.00316(10)
Cl1 0.0165(3) 0.0190(3) 0.0176(3) -0.0072(2) -0.0025(2) -0.0036(2)
Cl2 0.0217(3) 0.0207(3) 0.0155(3) -0.0048(2) 0.0010(2) -0.0071(2)
O1 0.0170(8) 0.0145(8) 0.0174(8) -0.0014(7) -0.0042(6) -0.0046(6)
O2 0.0169(8) 0.0159(8) 0.0116(8) -0.0024(6) -0.0057(6) -0.0030(6)
O3 0.0141(8) 0.0313(10) 0.0296(10) -0.0142(8) -0.0017(7) -0.0031(7)
O4 0.0302(10) 0.0288(10) 0.0366(11) -0.0188(9) -0.0008(8) -0.0134(8)
O5 0.0351(10) 0.0259(10) 0.0227(10) -0.0006(8) -0.0082(8) -0.0018(8)
O6 0.0202(8) 0.0287(9) 0.0173(9) -0.0097(7) -0.0013(7) -0.0007(7)
O7 0.0288(10) 0.0253(9) 0.0308(11) -0.0097(8) -0.0055(8) 0.0005(7)
O8 0.0314(10) 0.0487(12) 0.0222(10) -0.0160(9) -0.0061(8) -0.0071(9)
O9 0.0245(9) 0.0234(9) 0.0200(9) -0.0092(7) 0.0032(7) -0.0066(7)
O10 0.0427(11) 0.0280(10) 0.0319(11) -0.0046(9) 0.0137(9) -0.0190(9)
N1 0.0163(9) 0.0151(9) 0.0109(9) -0.0013(8) -0.0032(7) -0.0031(7)
N2 0.0206(10) 0.0270(11) 0.0165(11) -0.0062(9) -0.0082(9) -0.0025(8)
N3 0.0140(9) 0.0152(9) 0.0134(9) -0.0047(8) -0.0007(7) -0.0027(7)
N4 0.0142(9) 0.0143(9) 0.0144(10) -0.0057(8) -0.0031(7) -0.0014(7)
C1 0.0129(10) 0.0153(10) 0.0137(11) -0.0046(9) 0.0000(8) -0.0006(8)
C2 0.0123(10) 0.0183(11) 0.0139(11) -0.0046(9) 0.0001(8) -0.0026(8)
C3 0.0179(11) 0.0172(11) 0.0163(12) -0.0055(9) -0.0014(9) -0.0029(9)
C4 0.0223(12) 0.0192(12) 0.0202(13) -0.0039(10) -0.0042(10) -0.0034(9)
C5 0.0252(13) 0.0242(13) 0.0237(13) -0.0103(11) -0.0052(10) -0.0046(10)
C6 0.0201(12) 0.0169(11) 0.0212(12) -0.0049(10) -0.0040(9) -0.0038(9)
C11 0.0167(11) 0.0172(11) 0.0166(12) -0.0070(9) 0.0008(9) -0.0043(8)
C12 0.0157(11) 0.0233(12) 0.0208(12) -0.0110(10) -0.0028(9) -0.0037(9)
C13 0.0183(11) 0.0214(12) 0.0204(12) -0.0086(10) -0.0073(9) 0.0021(9)
C14 0.0216(12) 0.0140(11) 0.0161(12) -0.0050(9) -0.0045(9) 0.0019(9)
C15 0.0178(11) 0.0145(10) 0.0114(11) -0.0063(9) 0.0008(8) -0.0021(8)
C16 0.0170(11) 0.0136(10) 0.0128(11) -0.0061(9) 0.0002(8) -0.0022(8)
C17 0.0211(11) 0.0154(11) 0.0163(12) -0.0041(9) -0.0016(9) -0.0024(9)
C18 0.0262(12) 0.0160(11) 0.0198(12) -0.0055(10) 0.0047(10) -0.0077(9)
C19 0.0165(11) 0.0197(11) 0.0232(13) -0.0108(10) 0.0027(9) -0.0059(9)
C20 0.0146(11) 0.0176(11) 0.0205(12) -0.0082(10) -0.0015(9) -0.0017(8)

loop_
_atom_type_symbol
_atom_type_description
_atom_type_scat_dispersion_real
_atom_type_scat_dispersion_imag
_atom_type_scat_source
C C 0.0033 0.0016 'International Tables Vol C Tables 4.2.6.8 and 6.1.1.4'
H H 0.0000 0.0000 'International Tables Vol C Tables 4.2.6.8 and 6.1.1.4'
N N 0.0061 0.0033 'International Tables Vol C Tables 4.2.6.8 and 6.1.1.4'
O O 0.0106 0.0060 'International Tables Vol C Tables 4.2.6.8 and 6.1.1.4'
Cl Cl 0.1484 0.1585 'International Tables Vol C Tables 4.2.6.8 and 6.1.1.4'
Cu Cu 0.3201 1.2651 'International Tables Vol C Tables 4.2.6.8 and 6.1.1.4'

loop_
_geom_angle_atom_site_label_1
_geom_angle_atom_site_label_2
_geom_angle_atom_site_label_3
_geom_angle
_geom_angle_site_symmetry_1
_geom_angle_site_symmetry_3
O2 Cu1 O1 84.36(6) . .
O2 Cu1 N4 174.18(7) . .
O1 Cu1 N4 96.62(7) . .
O2 Cu1 N3 97.56(7) . .
O1 Cu1 N3 167.82(7) . .
N4 Cu1 N3 82.70(7) . .
O2 Cu1 O2 88.31(6) . 2_665
O1 Cu1 O2 100.66(6) . 2_665
N4 Cu1 O2 85.86(6) . 2_665
N3 Cu1 O2 91.43(6) . 2_665
O2 Cu1 Cu1 51.49(5) . 2_665
O1 Cu1 Cu1 94.93(5) . 2_665
N4 Cu1 Cu1 122.68(5) . 2_665
N3 Cu1 Cu1 95.64(5) . 2_665
O2 Cu1 Cu1 36.82(3) 2_665 2_665
O4 Cl1 O5 110.54(12) . .
O4 Cl1 O3 110.99(11) . .
O5 Cl1 O3 109.63(11) . .
O4 Cl1 O6 109.46(11) . .
O5 Cl1 O6 108.75(11) . .
O3 Cl1 O6 107.38(10) . .
O10 Cl2 O8 111.12(12) . .
O10 Cl2 O7 109.70(12) . .
O8 Cl2 O7 109.23(11) . .
O10 Cl2 O9 108.87(11) . .
O8 Cl2 O9 109.45(11) . .
O7 Cl2 O9 108.41(11) . .
C1 O1 Cu1 109.22(13) . .
N1 O2 Cu1 106.96(12) . .
C1 N1 O2 118.39(18) . .
C1 N1 H1A 124(2) . .
O2 N1 H1A 118(2) . .
C5 N2 C4 122.8(2) . .
C5 N2 H2A 119.9(18) . .
C4 N2 H2A 117.3(18) . .
C11 N3 C15 119.65(19) . .
C11 N3 Cu1 126.57(15) . .
C15 N3 Cu1 113.70(14) . .
C20 N4 C16 119.58(19) . .
C20 N4 Cu1 125.81(16) . .
C16 N4 Cu1 114.54(14) . .
O1 C1 N1 120.2(2) . .
O1 C1 C2 120.16(19) . .
N1 C1 C2 119.7(2) . .
C3 C2 C6 119.5(2) . .
C3 C2 C1 122.8(2) . .
C6 C2 C1 117.7(2) . .
C4 C3 C2 119.1(2) . .
C4 C3 H3 120.4 . .
C2 C3 H3 120.4 . .
N2 C4 C3 119.7(2) . .
N2 C4 H4 120.1 . .
C3 C4 H4 120.1 . .
N2 C5 C6 119.6(2) . .
N2 C5 H5 120.2 . .
C6 C5 H5 120.2 . .
C5 C6 C2 119.1(2) . .
C5 C6 H6 120.4 . .
C2 C6 H6 120.4 . .
N3 C11 C12 121.9(2) . .
N3 C11 H11 119.0 . .
C12 C11 H11 119.0 . .
C13 C12 C11 118.4(2) . .
C13 C12 H12 120.8 . .
C11 C12 H12 120.8 . .
C12 C13 C14 120.0(2) . .
C12 C13 H13 120.0 . .
C14 C13 H13 120.0 . .
C15 C14 C13 118.8(2) . .
C15 C14 H14 120.6 . .
C13 C14 H14 120.6 . .
N3 C15 C14 121.2(2) . .
N3 C15 C16 114.50(19) . .
C14 C15 C16 124.2(2) . .
N4 C16 C17 121.6(2) . .
N4 C16 C15 114.10(19) . .
C17 C16 C15 124.3(2) . .
C16 C17 C18 118.5(2) . .
C16 C17 H17 120.7 . .
C18 C17 H17 120.7 . .
C19 C18 C17 119.8(2) . .
C19 C18 H18 120.1 . .
C17 C18 H18 120.1 . .
C18 C19 C20 118.8(2) . .
C18 C19 H19 120.6 . .
C20 C19 H19 120.6 . .
N4 C20 C19 121.6(2) . .
N4 C20 H20 119.2 . .
C19 C20 H20 119.2 . .

loop_
_geom_bond_atom_site_label_1
_geom_bond_atom_site_label_2
_geom_bond_distance
_geom_bond_site_symmetry_2
Cu1 O2 1.9329(15) .
Cu1 O1 1.9469(16) .
Cu1 N4 1.9595(18) .
Cu1 N3 1.9721(18) .
Cu1 O2 2.5239(16) 2_665
Cu1 Cu1 3.2239(5) 2_665
Cl1 O4 1.4256(17) .
Cl1 O5 1.4347(18) .
Cl1 O3 1.4453(17) .
Cl1 O6 1.4651(17) .
Cl2 O10 1.4340(18) .
Cl2 O8 1.4357(19) .
Cl2 O7 1.4407(18) .
Cl2 O9 1.4605(17) .
O1 C1 1.274(3) .
O2 N1 1.366(2) .
N1 C1 1.314(3) .
N1 H1A 0.86(3) .
N2 C5 1.339(3) .
N2 C4 1.340(3) .
N2 H2A 0.84(3) .
N3 C11 1.343(3) .
N3 C15 1.353(3) .
N4 C20 1.345(3) .
N4 C16 1.352(3) .
C1 C2 1.486(3) .
C2 C3 1.391(3) .
C2 C6 1.394(3) .
C3 C4 1.373(3) .
C3 H3 0.9500 .
C4 H4 0.9500 .
C5 C6 1.374(3) .
C5 H5 0.9500 .
C6 H6 0.9500 .
C11 C12 1.387(3) .
C11 H11 0.9500 .
C12 C13 1.383(3) .
C12 H12 0.9500 .
C13 C14 1.388(3) .
C13 H13 0.9500 .
C14 C15 1.384(3) .
C14 H14 0.9500 .
C15 C16 1.482(3) .
C16 C17 1.384(3) .
C17 C18 1.391(3) .
C17 H17 0.9500 .
C18 C19 1.381(3) .
C18 H18 0.9500 .
C19 C20 1.385(3) .
C19 H19 0.9500 .
C20 H20 0.9500 .

loop_
_geom_hbond_atom_site_label_D
_geom_hbond_atom_site_label_H
_geom_hbond_atom_site_label_A
_geom_hbond_distance_DH
_geom_hbond_distance_HA
_geom_hbond_distance_DA
_geom_hbond_angle_DHA
_geom_hbond_site_symmetry_A
N1 H1A O9 0.86(3) 2.01(3) 2.869(3) 177(3) .
N2 H2A O6 0.84(3) 1.96(3) 2.771(3) 163(3) 2_664
